data_7234103
loop_
_publ_author_name
'Jun'ya Tsutsumi'
'Satoshi Matsuoka'
'Satoru Inoue'
'Hiromi Minemawari'
'Toshikazu Yamada'
'Tatsuo Hasegawa'

_publ_section_title
;
 N-type field-effect transistors based on layered crystalline
 donor-acceptor semiconductors with dialkylated benzothienobenzothiophenes
 as electron donors
;
_journal_name_full 'Journal of Materials Chemistry C'
_journal_page_first 1976
_journal_page_last 1981
_journal_paper_doi 10.1039/C4TC02481H
_journal_volume 3
_journal_year 2015
_chemical_formula_moiety 'C42 H40 F4 N4 S2'
_chemical_formula_sum 'C42 H40 F4 N4 S2'
_chemical_formula_weight 740.92
_chemical_name_systematic C8BTBT-F4TCNQ
_space_group_IT_number 2
_space_group_name_Hall '-P 1'
_space_group_name_H-M_alt 'P -1'
_symmetry_cell_setting triclinic
_symmetry_Int_Tables_number 2
_symmetry_space_group_name_Hall '-P 1'
_symmetry_space_group_name_H-M 'P -1'
_atom_sites_solution_hydrogens geom
_atom_sites_solution_primary direct
_atom_sites_solution_secondary difmap
_cell_angle_alpha 85.900(9)
_cell_angle_beta 82.020(8)
_cell_angle_gamma 72.443(8)
_cell_formula_units_Z 1
_cell_length_a 7.1030(5)
_cell_length_b 8.0777(8)
_cell_length_c 17.592(2)
_cell_measurement_reflns_used 3520
_cell_measurement_temperature 293
_cell_measurement_theta_max 27.50
_cell_measurement_theta_min 3.00
_cell_volume 952.55(16)
_computing_cell_refinement 'CrystalClear-SM Expert 2.0 r4'
_computing_data_collection 'CrystalClear-SM Expert 2.0 r4 (Rigaku, 2009)'
_computing_data_reduction 'CrystalClear-SM Expert 2.0 r4'
_computing_molecular_graphics 'CrystalStructure 4.0'
_computing_publication_material 'CrystalStructure 4.0 (Rigaku, 2010)'
_computing_structure_refinement 'CRYSTALS (Carruthers, et al., 1999)'
_computing_structure_solution 'Il Milione (Burla, et al., 2007)'
_diffrn_ambient_temperature 293
_diffrn_detector_area_resol_mean 7.314
_diffrn_measured_fraction_theta_full 0.966
_diffrn_measured_fraction_theta_max 0.966
_diffrn_measurement_device_type 'Rigaku Mercury70'
_diffrn_measurement_method \w
_diffrn_radiation_type 'Mo K\a'
_diffrn_radiation_wavelength 0.71075
_diffrn_reflns_av_R_equivalents 0.0239
_diffrn_reflns_limit_h_max 7
_diffrn_reflns_limit_h_min -9
_diffrn_reflns_limit_k_max 10
_diffrn_reflns_limit_k_min -10
_diffrn_reflns_limit_l_max 21
_diffrn_reflns_limit_l_min -22
_diffrn_reflns_number 9576
_diffrn_reflns_theta_full 27.47
_diffrn_reflns_theta_max 27.47
_diffrn_standards_interval_count .
_diffrn_standards_number 0
_exptl_absorpt_coefficient_mu 0.195
_exptl_absorpt_correction_T_max 0.998
_exptl_absorpt_correction_T_min 0.955
_exptl_absorpt_correction_type numerical
_exptl_absorpt_process_details 'NUMABS (Rigaku, 1999)'
_exptl_crystal_colour black
_exptl_crystal_density_diffrn 1.292
_exptl_crystal_density_method 'not measured'
_exptl_crystal_description platelet
_exptl_crystal_F_000 388.00
_exptl_crystal_recrystallization_method 'Re-crystallisation from solvent: acetonitrile'
_exptl_crystal_size_max 0.500
_exptl_crystal_size_mid 0.070
_exptl_crystal_size_min 0.010
_refine_diff_density_max 0.410
_refine_diff_density_min -0.320
_refine_ls_extinction_method none
_refine_ls_goodness_of_fit_ref 1.002
_refine_ls_hydrogen_treatment constr
_refine_ls_number_parameters 255
_refine_ls_number_reflns 4219
_refine_ls_number_restraints 0
_refine_ls_R_factor_gt 0.0522
_refine_ls_shift/su_max 0.011
_refine_ls_structure_factor_coef F
_refine_ls_weighting_details 'w = 1/[0.0052Fo^2^ + 1.0000\s(Fo^2^)]'
_refine_ls_weighting_scheme calc
_refine_ls_wR_factor_ref 0.1065
_reflns_number_gt 3105
_reflns_number_total 4219
_reflns_threshold_expression F>2.0\s(F)
_cod_data_source_file 1000005.cif
_cod_data_source_block PCOD1000005
_cod_original_cell_volume 952.55(17)
_cod_database_code 7234103

loop_
_symmetry_equiv_pos_site_id
_symmetry_equiv_pos_as_xyz
1 +X,+Y,+Z
2 -X,-Y,-Z

loop_
_atom_site_label
_atom_site_type_symbol
_atom_site_fract_x
_atom_site_fract_y
_atom_site_fract_z
_atom_site_U_iso_or_equiv
_atom_site_adp_type
_atom_site_occupancy
_atom_site_symmetry_multiplicity
_atom_site_calc_flag
_atom_site_refinement_flags
_atom_site_disorder_assembly
_atom_site_disorder_group
S1 S 0.40241(7) 0.77231(7) 0.49337(3) 0.04085(19) Uani 1.0 2 d . . .
F1 F -0.1336(2) 0.85173(17) 0.49504(9) 0.0499(5) Uani 1.0 2 d . . .
F2 F -0.1347(2) 0.68318(19) 0.37303(9) 0.0518(5) Uani 1.0 2 d . . .
N10 N 0.1008(4) 0.5486(4) 0.76272(17) 0.0744(10) Uani 1.0 2 d . . .
N24 N -0.1101(4) 1.0150(4) 0.64280(16) 0.0636(8) Uani 1.0 2 d . . .
C1 C 0.0013(3) 0.5941(3) 0.56787(13) 0.0363(6) Uani 1.0 2 d . . .
C2 C -0.0674(3) 0.5935(3) 0.43510(13) 0.0380(6) Uani 1.0 2 d . . .
C3 C -0.0616(4) 0.8691(4) 0.63464(15) 0.0459(7) Uani 1.0 2 d . . .
C4 C 0.4654(3) 0.5550(3) 0.47006(14) 0.0364(6) Uani 1.0 2 d . . .
C5 C 0.3969(4) 0.5371(4) 0.33146(14) 0.0446(7) Uani 1.0 2 d . . .
C6 C 0.4728(3) 0.7122(3) 0.58548(14) 0.0387(6) Uani 1.0 2 d . . .
C7 C 0.0015(3) 0.6834(3) 0.63147(14) 0.0417(7) Uani 1.0 2 d . . .
C8 C 0.0604(4) 0.6012(4) 0.70373(17) 0.0513(8) Uani 1.0 2 d . . .
C9 C 0.4664(4) 0.8257(4) 0.64269(15) 0.0467(7) Uani 1.0 2 d . . .
C11 C 0.5292(4) 0.7589(4) 0.71257(15) 0.0498(8) Uani 1.0 2 d . . .
C12 C 0.4041(4) 0.4237(4) 0.27618(15) 0.0508(8) Uani 1.0 2 d . . .
C14 C 0.5269(5) 0.8728(5) 0.77647(18) 0.0656(10) Uani 1.0 2 d . . .
C15 C 0.1603(5) 1.0127(5) 0.8160(2) 0.0732(11) Uani 1.0 2 d . . .
C16 C 0.3499(5) 0.8907(5) 0.83834(19) 0.0733(11) Uani 1.0 2 d . . .
C17 C -0.0132(5) 1.0343(6) 0.8788(3) 0.0839(13) Uani 1.0 2 d . . .
C18 C -0.3689(5) 1.1982(6) 0.9279(3) 0.0903(14) Uani 1.0 2 d . . .
C19 C -0.1967(5) 1.1754(6) 0.8649(3) 0.0829(12) Uani 1.0 2 d . . .
C20 C -0.5528(6) 1.3361(7) 0.9137(3) 0.1173(18) Uani 1.0 2 d . . .
C21 C -0.7234(7) 1.3530(9) 0.9756(4) 0.149(3) Uani 1.0 2 d . . .
C22 C -0.0663(3) 0.6786(3) 0.49732(14) 0.0389(6) Uani 1.0 2 d . . .
C23 C 0.4586(3) 0.4709(3) 0.40236(13) 0.0366(6) Uani 1.0 2 d . . .
H1 H 0.3512 0.6565 0.3223 0.0520 Uiso 1.0 2 calc R . .
H2 H 0.4205 0.9452 0.6340 0.0549 Uiso 1.0 2 calc R . .
H3 H 0.3627 0.4679 0.2290 0.0603 Uiso 1.0 2 calc R . .
H4 H 0.6496 0.8249 0.7993 0.0792 Uiso 1.0 2 calc R . .
H5 H 0.5209 0.9876 0.7545 0.0789 Uiso 1.0 2 calc R . .
H6 H 0.1820 1.1249 0.8034 0.0849 Uiso 1.0 2 calc R . .
H7 H 0.1305 0.9680 0.7708 0.0845 Uiso 1.0 2 calc R . .
H8 H 0.3298 0.7774 0.8489 0.0856 Uiso 1.0 2 calc R . .
H9 H 0.3763 0.9329 0.8848 0.0856 Uiso 1.0 2 calc R . .
H10 H -0.0489 0.9269 0.8856 0.0957 Uiso 1.0 2 calc R . .
H11 H 0.0256 1.0600 0.9263 0.0957 Uiso 1.0 2 calc R . .
H12 H -0.4053 1.0913 0.9364 0.1035 Uiso 1.0 2 calc R . .
H13 H -0.3306 1.2274 0.9748 0.1035 Uiso 1.0 2 calc R . .
H14 H -0.1601 1.2823 0.8571 0.0970 Uiso 1.0 2 calc R . .
H15 H -0.2368 1.1485 0.8179 0.0970 Uiso 1.0 2 calc R . .
H16 H -0.5185 1.4442 0.9072 0.1314 Uiso 1.0 2 calc R . .
H17 H -0.5893 1.3096 0.8659 0.1314 Uiso 1.0 2 calc R . .
H18 H -0.6854 1.3784 1.0227 0.1656 Uiso 1.0 2 calc R . .
H19 H -0.8377 1.4445 0.9627 0.1656 Uiso 1.0 2 calc R . .
H20 H -0.7554 1.2451 0.9818 0.1656 Uiso 1.0 2 calc R . .

loop_
_atom_site_aniso_label
_atom_site_aniso_U_11
_atom_site_aniso_U_22
_atom_site_aniso_U_33
_atom_site_aniso_U_12
_atom_site_aniso_U_13
_atom_site_aniso_U_23
S1 0.0413(4) 0.0279(4) 0.0490(4) -0.0045(3) -0.0058(3) 0.0019(3)
F1 0.0603(8) 0.0251(8) 0.0579(10) -0.0031(6) -0.0087(7) 0.0018(7)
F2 0.0630(9) 0.0375(8) 0.0491(9) -0.0059(6) -0.0126(7) 0.0082(7)
N10 0.0798(17) 0.082(2) 0.0595(18) -0.0167(14) -0.0211(13) 0.0045(15)
N24 0.0740(15) 0.0445(15) 0.0707(18) -0.0124(11) -0.0108(12) -0.0101(12)
C1 0.0293(10) 0.0317(12) 0.0442(13) -0.0059(8) 0.0002(8) -0.0002(10)
C2 0.0361(11) 0.0316(12) 0.0420(13) -0.0056(8) -0.0042(9) 0.0066(10)
C3 0.0455(13) 0.0424(15) 0.0496(15) -0.0129(10) -0.0044(10) -0.0039(12)
C4 0.0294(10) 0.0290(11) 0.0459(13) -0.0038(8) 0.0002(8) 0.0002(10)
C5 0.0416(12) 0.0409(14) 0.0475(15) -0.0087(10) -0.0029(10) 0.0041(11)
C6 0.0331(11) 0.0338(12) 0.0458(14) -0.0067(8) -0.0002(9) -0.0024(10)
C7 0.0360(11) 0.0377(13) 0.0493(14) -0.0085(9) -0.0035(9) -0.0010(11)
C8 0.0472(13) 0.0504(16) 0.0550(17) -0.0119(11) -0.0051(11) -0.0061(13)
C9 0.0428(12) 0.0380(14) 0.0569(16) -0.0092(10) -0.0004(10) -0.0094(12)
C11 0.0432(13) 0.0580(17) 0.0483(15) -0.0175(11) 0.0033(10) -0.0086(13)
C12 0.0475(13) 0.0607(18) 0.0426(15) -0.0140(11) -0.0054(10) 0.0001(13)
C14 0.0662(17) 0.072(3) 0.0586(19) -0.0189(15) -0.0024(13) -0.0212(16)
C15 0.0697(18) 0.080(3) 0.062(2) -0.0101(15) -0.0040(14) -0.0100(17)
C16 0.0768(19) 0.084(3) 0.0528(19) -0.0127(16) -0.0041(14) -0.0188(17)
C17 0.079(2) 0.090(3) 0.069(3) -0.0110(19) 0.0028(17) -0.001(2)
C18 0.075(3) 0.100(4) 0.084(3) -0.0157(19) 0.0066(18) 0.001(3)
C19 0.0670(19) 0.091(3) 0.085(3) -0.0161(17) -0.0020(16) -0.006(2)
C20 0.082(3) 0.111(4) 0.135(5) -0.006(3) 0.008(3) 0.011(4)
C21 0.087(3) 0.155(6) 0.172(7) -0.009(3) 0.036(4) -0.009(5)
C22 0.0333(11) 0.0290(12) 0.0496(14) -0.0054(8) 0.0003(9) 0.0031(10)
C23 0.0298(10) 0.0338(12) 0.0434(13) -0.0067(8) -0.0016(8) 0.0008(10)

loop_
_atom_type_symbol
_atom_type_description
_atom_type_scat_dispersion_real
_atom_type_scat_dispersion_imag
_atom_type_scat_source
C C 0.0033 0.0016
;
International Tables for Crystallography
(1992, Vol. C, Tables 4.2.6.8 and 6.1.1.4)
;
H H 0.0000 0.0000
;
International Tables for Crystallography
(1992, Vol. C, Table 6.1.1.4)
;
F F 0.0171 0.0103
;
International Tables for Crystallography
(1992, Vol. C, Tables 4.2.6.8 and 6.1.1.4)
;
N N 0.0061 0.0033
;
International Tables for Crystallography
(1992, Vol. C, Tables 4.2.6.8 and 6.1.1.4)
;
S S 0.1246 0.1234
;
International Tables for Crystallography
(1992, Vol. C, Tables 4.2.6.8 and 6.1.1.4)
;

loop_
_geom_angle_atom_site_label_1
_geom_angle_atom_site_label_2
_geom_angle_atom_site_label_3
_geom_angle
_geom_angle_publ_flag
_geom_angle_site_symmetry_1
_geom_angle_site_symmetry_2
_geom_angle_site_symmetry_3
C4 S1 C6 90.67(12) yes . . .
C2 C1 C7 123.6(2) yes 2_566 . .
C2 C1 C22 113.2(2) yes 2_566 . .
C7 C1 C22 123.2(2) yes . . .
F2 C2 C1 117.8(2) yes . . 2_566
F2 C2 C22 119.3(2) yes . . .
C1 C2 C22 123.0(2) yes 2_566 . .
N24 C3 C7 174.9(3) yes . . .
S1 C4 C4 112.07(19) yes . . 2_666
S1 C4 C23 132.96(18) yes . . .
C4 C4 C23 115.0(2) yes 2_666 . .
C12 C5 C23 118.9(3) yes . . .
S1 C6 C9 125.99(18) yes . . .
S1 C6 C23 112.64(19) yes . . 2_666
C9 C6 C23 121.4(3) yes . . 2_666
C1 C7 C3 124.0(3) yes . . .
C1 C7 C8 124.0(3) yes . . .
C3 C7 C8 112.0(3) yes . . .
N10 C8 C7 174.9(4) yes . . .
C6 C9 C11 119.4(3) yes . . .
C9 C11 C12 118.4(3) yes . . 2_666
C9 C11 C14 122.3(3) yes . . .
C12 C11 C14 119.2(3) yes 2_666 . .
C5 C12 C11 123.1(3) yes . . 2_666
C11 C14 C16 113.6(3) yes . . .
C16 C15 C17 113.3(3) yes . . .
C14 C16 C15 113.7(3) yes . . .
C15 C17 C19 115.6(4) yes . . .
C19 C18 C20 115.8(4) yes . . .
C17 C19 C18 115.6(4) yes . . .
C18 C20 C21 115.0(5) yes . . .
F1 C22 C1 117.6(3) yes . . .
F1 C22 C2 118.6(2) yes . . .
C1 C22 C2 123.8(2) yes . . .
C4 C23 C5 131.6(3) yes . . .
C4 C23 C6 109.6(2) yes . . 2_666
C5 C23 C6 118.8(3) yes . . 2_666
C12 C5 H1 120.804 no . . .
C23 C5 H1 120.249 no . . .
C6 C9 H2 120.426 no . . .
C11 C9 H2 120.129 no . . .
C5 C12 H3 118.894 no . . .
C11 C12 H3 118.040 no 2_666 . .
C11 C14 H4 108.236 no . . .
C11 C14 H5 107.923 no . . .
C16 C14 H4 109.568 no . . .
C16 C14 H5 107.975 no . . .
H4 C14 H5 109.498 no . . .
C16 C15 H6 107.798 no . . .
C16 C15 H7 107.676 no . . .
C17 C15 H6 108.907 no . . .
C17 C15 H7 109.606 no . . .
H6 C15 H7 109.482 no . . .
C14 C16 H8 108.409 no . . .
C14 C16 H9 109.921 no . . .
C15 C16 H8 107.744 no . . .
C15 C16 H9 107.504 no . . .
H8 C16 H9 109.488 no . . .
C15 C17 H10 108.899 no . . .
C15 C17 H11 109.254 no . . .
C19 C17 H10 106.995 no . . .
C19 C17 H11 106.522 no . . .
H10 C17 H11 109.452 no . . .
C19 C18 H12 109.803 no . . .
C19 C18 H13 109.355 no . . .
C20 C18 H12 106.142 no . . .
C20 C18 H13 106.156 no . . .
H12 C18 H13 109.390 no . . .
C17 C19 H14 106.883 no . . .
C17 C19 H15 106.476 no . . .
C18 C19 H14 109.404 no . . .
C18 C19 H15 108.911 no . . .
H14 C19 H15 109.434 no . . .
C18 C20 H16 106.570 no . . .
C18 C20 H17 106.449 no . . .
C21 C20 H16 109.645 no . . .
C21 C20 H17 109.627 no . . .
H16 C20 H17 109.422 no . . .
C20 C21 H18 108.937 no . . .
C20 C21 H19 110.597 no . . .
C20 C21 H20 108.955 no . . .
H18 C21 H19 109.444 no . . .
H18 C21 H20 109.444 no . . .
H19 C21 H20 109.444 no . . .

loop_
_geom_bond_atom_site_label_1
_geom_bond_atom_site_label_2
_geom_bond_distance
_geom_bond_publ_flag
_geom_bond_site_symmetry_1
_geom_bond_site_symmetry_2
S1 C4 1.740(3) yes . .
S1 C6 1.754(3) yes . .
F1 C22 1.334(3) yes . .
F2 C2 1.330(3) yes . .
N10 C8 1.134(5) yes . .
N24 C3 1.137(4) yes . .
C1 C2 1.447(4) yes . 2_566
C1 C7 1.374(4) yes . .
C1 C22 1.443(4) yes . .
C2 C22 1.336(4) yes . .
C3 C7 1.433(4) yes . .
C4 C4 1.373(4) yes . 2_666
C4 C23 1.426(4) yes . .
C5 C12 1.368(4) yes . .
C5 C23 1.396(4) yes . .
C6 C9 1.396(4) yes . .
C6 C23 1.421(4) yes . 2_666
C7 C8 1.446(4) yes . .
C9 C11 1.383(4) yes . .
C11 C12 1.414(4) yes . 2_666
C11 C14 1.498(5) yes . .
C14 C16 1.523(5) yes . .
C15 C16 1.493(5) yes . .
C15 C17 1.513(5) yes . .
C17 C19 1.487(5) yes . .
C18 C19 1.508(5) yes . .
C18 C20 1.477(6) yes . .
C20 C21 1.493(7) yes . .
C5 H1 0.930 no . .
C9 H2 0.930 no . .
C12 H3 0.930 no . .
C14 H4 0.970 no . .
C14 H5 0.970 no . .
C15 H6 0.970 no . .
C15 H7 0.970 no . .
C16 H8 0.970 no . .
C16 H9 0.970 no . .
C17 H10 0.970 no . .
C17 H11 0.970 no . .
C18 H12 0.970 no . .
C18 H13 0.970 no . .
C19 H14 0.970 no . .
C19 H15 0.970 no . .
C20 H16 0.970 no . .
C20 H17 0.970 no . .
C21 H18 0.960 no . .
C21 H19 0.960 no . .
C21 H20 0.960 no . .

loop_
_geom_contact_atom_site_label_1
_geom_contact_atom_site_label_2
_geom_contact_distance
_geom_contact_publ_flag
_geom_contact_site_symmetry_1
_geom_contact_site_symmetry_2
S1 C5 3.546(3) no . .
F1 F2 2.625(3) no . .
F1 N24 3.044(4) no . .
F1 C3 2.599(4) no . .
F1 C7 2.813(3) no . .
F2 N10 3.078(4) no . 2_566
F2 C7 2.827(3) no . 2_566
F2 C8 2.625(4) no . 2_566
N10 C1 3.567(4) no . .
N10 C3 3.346(4) no . .
N24 C1 3.556(4) no . .
N24 C8 3.346(4) no . .
C1 C1 2.926(4) no . 2_566
C2 C2 2.766(4) no . 2_566
C2 C8 2.985(4) no . 2_566
C3 C22 2.964(4) no . .
C5 C9 2.820(4) no . 2_666
C6 C12 2.743(4) no . 2_666
C9 C16 3.466(5) no . .
C11 C15 3.217(4) no . .
C11 C23 2.816(4) no . 2_666
C12 C16 3.262(5) no . 2_666
C22 C22 2.751(3) no . 2_566
S1 F1 3.5469(17) no . 1_655
S1 F1 3.0647(14) no . 2_576
S1 F2 3.5589(15) no . 1_655
S1 N24 3.412(3) no . 2_576
F1 S1 3.5469(17) no . 1_455
F1 S1 3.0647(14) no . 2_576
F1 F1 3.502(3) no . 2_576
F1 N24 3.102(3) no . 2_576
F1 C3 3.533(3) no . 2_576
F1 C6 3.468(3) no . 1_455
F2 S1 3.5589(15) no . 1_455
F2 N24 3.373(4) no . 2_576
F2 C4 3.497(3) no . 1_455
F2 C5 3.585(3) no . .
N10 C12 3.559(4) no . 2_666
N24 S1 3.412(3) no . 2_576
N24 F1 3.102(3) no . 2_576
N24 F2 3.373(4) no . 2_576
C1 C4 3.436(3) no . .
C1 C4 3.593(3) no . 2_666
C1 C5 3.522(4) no . 2_566
C1 C6 3.558(3) no . 1_455
C1 C23 3.426(3) no . 2_566
C2 C4 3.394(3) no . 1_455
C2 C4 3.559(4) no . 2_566
C2 C5 3.457(3) no . .
C2 C23 3.538(3) no . .
C3 F1 3.533(3) no . 2_576
C3 C9 3.457(4) no . 1_455
C3 C11 3.376(4) no . 1_455
C3 C14 3.564(4) no . 1_455
C4 F2 3.497(3) no . 1_655
C4 C1 3.436(3) no . .
C4 C1 3.593(3) no . 2_666
C4 C2 3.394(3) no . 1_655
C4 C2 3.559(4) no . 2_566
C4 C22 3.575(3) no . .
C5 F2 3.585(3) no . .
C5 C1 3.522(4) no . 2_566
C5 C2 3.457(3) no . .
C6 F1 3.468(3) no . 1_655
C6 C1 3.558(3) no . 1_655
C6 C7 3.407(4) no . .
C6 C22 3.364(3) no . 1_655
C7 C6 3.407(4) no . .
C7 C11 3.350(3) no . 1_455
C7 C12 3.420(4) no . 2_566
C8 C11 3.584(4) no . 1_455
C8 C12 3.335(4) no . 2_566
C8 C23 3.561(4) no . 2_666
C9 C3 3.457(4) no . 1_655
C11 C3 3.376(4) no . 1_655
C11 C7 3.350(3) no . 1_655
C11 C8 3.584(4) no . 1_655
C12 N10 3.559(4) no . 2_666
C12 C7 3.420(4) no . 2_566
C12 C8 3.335(4) no . 2_566
C14 C3 3.564(4) no . 1_655
C22 C4 3.575(3) no . .
C22 C6 3.364(3) no . 1_455
C22 C23 3.563(4) no . 2_566
C23 C1 3.426(3) no . 2_566
C23 C2 3.538(3) no . .
C23 C8 3.561(4) no . 2_666
C23 C22 3.563(4) no . 2_566
S1 H1 3.3139 no . .
S1 H2 2.9630 no . .
C4 H1 2.8233 no . .
C6 H1 3.2700 no . 2_666
C9 H3 3.2328 no . 2_666
C9 H4 3.2041 no . .
C9 H5 2.5721 no . .
C9 H7 3.0527 no . .
C11 H1 3.2837 no . 2_666
C11 H6 3.5440 no . .
C11 H7 2.9123 no . .
C11 H8 2.6003 no . .
C11 H9 3.3337 no . .
C12 H2 3.2499 no . 2_666
C12 H4 2.6310 no . 2_666
C12 H5 3.2745 no . 2_666
C12 H8 2.9250 no . 2_666
C14 H2 2.6915 no . .
C14 H3 2.6290 no . 2_666
C14 H6 2.6799 no . .
C14 H7 2.7002 no . .
C15 H2 3.4588 no . .
C15 H4 3.3266 no . .
C15 H5 2.5922 no . .
C15 H14 2.6873 no . .
C15 H15 2.6967 no . .
C16 H2 3.5739 no . .
C16 H3 3.1961 no . 2_666
C16 H10 2.7717 no . .
C16 H11 2.6428 no . .
C17 H8 2.6963 no . .
C17 H9 2.6527 no . .
C17 H12 2.7394 no . .
C17 H13 2.7504 no . .
C18 H10 2.6981 no . .
C18 H11 2.6821 no . .
C18 H18 2.6997 no . .
C18 H19 3.3213 no . .
C18 H20 2.6987 no . .
C19 H6 2.6766 no . .
C19 H7 2.8154 no . .
C19 H16 2.6940 no . .
C19 H17 2.6679 no . .
C20 H14 2.7426 no . .
C20 H15 2.7268 no . .
C21 H12 2.6350 no . .
C21 H13 2.6645 no . .
C23 H2 3.2950 no . 2_666
C23 H3 3.2190 no . .
H1 H3 2.2941 no . .
H2 H4 3.4639 no . .
H2 H5 2.4065 no . .
H2 H6 3.4039 no . .
H2 H7 2.9203 no . .
H3 H4 2.4805 no . 2_666
H3 H5 3.5193 no . 2_666
H3 H8 2.7423 no . 2_666
H4 H6 3.4661 no . .
H4 H8 2.4489 no . .
H4 H9 2.2694 no . .
H5 H6 2.3905 no . .
H5 H7 2.7989 no . .
H5 H8 2.8008 no . .
H5 H9 2.4451 no . .
H6 H8 2.7857 no . .
H6 H9 2.3030 no . .
H6 H10 2.8165 no . .
H6 H11 2.3899 no . .
H6 H14 2.4662 no . .
H6 H15 2.8989 no . .
H7 H8 2.2770 no . .
H7 H9 2.7826 no . .
H7 H10 2.2924 no . .
H7 H11 2.8254 no . .
H7 H14 3.0868 no . .
H7 H15 2.6260 no . .
H8 H10 2.6041 no . .
H8 H11 2.8963 no . .
H9 H10 3.0334 no . .
H9 H11 2.4189 no . .
H10 H12 2.5462 no . .
H10 H13 3.0167 no . .
H10 H14 2.7665 no . .
H10 H15 2.2575 no . .
H11 H12 2.9753 no . .
H11 H13 2.5411 no . .
H11 H14 2.2701 no . .
H11 H15 2.7588 no . .
H12 H14 2.8286 no . .
H12 H15 2.3432 no . .
H12 H16 2.7493 no . .
H12 H17 2.2586 no . .
H12 H18 2.9197 no . .
H12 H19 3.5059 no . .
H12 H20 2.4685 no . .
H13 H14 2.3349 no . .
H13 H15 2.8205 no . .
H13 H16 2.2361 no . .
H13 H17 2.7484 no . .
H13 H18 2.5007 no . .
H13 H19 3.5276 no . .
H13 H20 2.9635 no . .
H14 H16 2.5502 no . .
H14 H17 2.9727 no . .
H15 H16 2.9928 no . .
H15 H17 2.5055 no . .
H16 H18 2.3186 no . .
H16 H19 2.3398 no . .
H16 H20 2.8034 no . .
H17 H18 2.8031 no . .
H17 H19 2.3396 no . .
H17 H20 2.3186 no . .
S1 H2 3.4680 no . 2_676
F1 H2 3.2761 no . 2_576
F2 H1 3.3879 no . .
F2 H2 3.0799 no . 2_576
F2 H6 3.3811 no . 2_576
N10 H3 3.3178 no . 2_566
N10 H4 3.3142 no . 1_455
N10 H6 3.3363 no . 1_545
N10 H7 3.4712 no . .
N10 H8 3.3550 no . .
N10 H14 3.4432 no . 1_545
N10 H17 3.1480 no . 1_645
N24 H1 2.7483 no . 2_576
N24 H2 3.5702 no . 1_455
N24 H4 3.5383 no . 1_455
N24 H5 3.1048 no . 1_455
N24 H7 2.9482 no . .
N24 H15 3.2532 no . .
C2 H1 3.4880 no . .
C3 H2 3.5437 no . 1_455
C3 H4 3.3716 no . 1_455
C3 H5 3.3167 no . 1_455
C3 H7 3.1745 no . .
C5 H15 3.5753 no . 2_576
C8 H3 3.2672 no . 2_566
C8 H4 3.2398 no . 1_455
C8 H7 3.4601 no . .
C12 H14 3.4625 no . 2_576
C12 H16 3.3923 no . 2_576
C12 H17 3.5559 no . 2_576
C14 H12 3.5858 no . 1_655
C14 H15 3.3368 no . 1_655
C16 H12 3.3989 no . 1_655
C16 H13 3.3520 no . 2_577
C17 H11 3.4525 no . 2_577
C17 H20 3.5746 no . 1_655
C18 H9 3.3757 no . 1_455
C18 H9 3.3865 no . 2_577
C19 H3 3.1986 no . 2_576
C20 H3 3.2267 no . 2_576
C20 H8 3.5482 no . 1_465
C20 H9 3.5234 no . 1_455
C20 H18 3.5614 no . 2_487
C21 H11 3.5774 no . 1_455
C21 H19 3.1324 no . 2_387
H1 F2 3.3879 no . .
H1 N24 2.7483 no . 2_576
H1 C2 3.4880 no . .
H1 H5 3.4055 no . 2_676
H1 H14 3.5499 no . 2_576
H1 H15 2.9073 no . 2_576
H1 H17 3.5333 no . 2_576
H2 S1 3.4680 no . 2_676
H2 F1 3.2761 no . 2_576
H2 F2 3.0799 no . 2_576
H2 N24 3.5702 no . 1_655
H2 C3 3.5437 no . 1_655
H3 N10 3.3178 no . 2_566
H3 C8 3.2672 no . 2_566
H3 C19 3.1986 no . 2_576
H3 C20 3.2267 no . 2_576
H3 H14 2.6176 no . 2_576
H3 H15 3.0416 no . 2_576
H3 H16 2.6388 no . 2_576
H3 H17 3.0294 no . 2_576
H4 N10 3.3142 no . 1_655
H4 N24 3.5383 no . 1_655
H4 C3 3.3716 no . 1_655
H4 C8 3.2398 no . 1_655
H4 H10 3.1173 no . 1_655
H4 H12 3.2519 no . 1_655
H4 H15 3.0099 no . 1_655
H4 H18 3.4354 no . 2_577
H5 N24 3.1048 no . 1_655
H5 C3 3.3167 no . 1_655
H5 H1 3.4055 no . 2_676
H5 H12 3.5103 no . 1_655
H5 H15 2.8255 no . 1_655
H5 H17 3.2072 no . 1_655
H6 F2 3.3811 no . 2_576
H6 N10 3.3363 no . 1_565
H6 H17 2.8751 no . 1_655
H6 H20 3.4757 no . 1_655
H7 N10 3.4712 no . .
H7 N24 2.9482 no . .
H7 C3 3.1745 no . .
H7 C8 3.4601 no . .
H8 N10 3.3550 no . .
H8 C20 3.5482 no . 1_645
H8 H13 3.0990 no . 2_577
H8 H16 2.7599 no . 1_645
H8 H18 3.5106 no . 2_577
H9 C18 3.3757 no . 1_655
H9 C18 3.3865 no . 2_577
H9 C20 3.5234 no . 1_655
H9 H12 2.5727 no . 1_655
H9 H12 3.1693 no . 2_577
H9 H13 2.7297 no . 2_577
H9 H17 3.1157 no . 1_655
H9 H18 3.2964 no . 2_577
H9 H20 2.9823 no . 1_655
H10 H4 3.1173 no . 1_455
H10 H11 3.3465 no . 2_577
H10 H20 3.0174 no . 2_477
H11 C17 3.4525 no . 2_577
H11 C21 3.5774 no . 1_655
H11 H10 3.3465 no . 2_577
H11 H11 2.7166 no . 2_577
H11 H13 3.2461 no . 2_577
H11 H20 2.7643 no . 1_655
H12 C14 3.5858 no . 1_455
H12 C16 3.3989 no . 1_455
H12 H4 3.2519 no . 1_455
H12 H5 3.5103 no . 1_455
H12 H9 2.5727 no . 1_455
H12 H9 3.1693 no . 2_577
H12 H12 2.9811 no . 2_477
H12 H20 2.9639 no . 2_477
H13 C16 3.3520 no . 2_577
H13 H8 3.0990 no . 2_577
H13 H9 2.7297 no . 2_577
H13 H11 3.2461 no . 2_577
H13 H16 3.3090 no . 2_487
H13 H18 3.2244 no . 2_487
H13 H19 3.5149 no . 2_487
H14 N10 3.4432 no . 1_565
H14 C12 3.4625 no . 2_576
H14 H1 3.5499 no . 2_576
H14 H3 2.6176 no . 2_576
H14 H18 3.3995 no . 2_487
H15 N24 3.2532 no . .
H15 C5 3.5753 no . 2_576
H15 C14 3.3368 no . 1_455
H15 H1 2.9073 no . 2_576
H15 H3 3.0416 no . 2_576
H15 H4 3.0099 no . 1_455
H15 H5 2.8255 no . 1_455
H16 C12 3.3923 no . 2_576
H16 H3 2.6388 no . 2_576
H16 H8 2.7599 no . 1_465
H16 H13 3.3090 no . 2_487
H16 H16 3.5143 no . 2_487
H16 H18 2.7705 no . 2_487
H17 N10 3.1480 no . 1_465
H17 C12 3.5559 no . 2_576
H17 H1 3.5333 no . 2_576
H17 H3 3.0294 no . 2_576
H17 H5 3.2072 no . 1_455
H17 H6 2.8751 no . 1_455
H17 H9 3.1157 no . 1_455
H18 C20 3.5614 no . 2_487
H18 H4 3.4354 no . 2_577
H18 H8 3.5106 no . 2_577
H18 H9 3.2964 no . 2_577
H18 H13 3.2244 no . 2_487
H18 H14 3.3995 no . 2_487
H18 H16 2.7705 no . 2_487
H18 H19 3.2367 no . 2_387
H19 C21 3.1324 no . 2_387
H19 H13 3.5149 no . 2_487
H19 H18 3.2367 no . 2_387
H19 H19 2.4341 no . 2_387
H19 H20 3.2846 no . 2_387
H20 C17 3.5746 no . 1_455
H20 H6 3.4757 no . 1_455
H20 H9 2.9823 no . 1_455
H20 H10 3.0174 no . 2_477
H20 H11 2.7643 no . 1_455
H20 H12 2.9639 no . 2_477
H20 H19 3.2846 no . 2_387

loop_
_geom_torsion_atom_site_label_1
_geom_torsion_atom_site_label_2
_geom_torsion_atom_site_label_3
_geom_torsion_atom_site_label_4
_geom_torsion
_geom_torsion_publ_flag
_geom_torsion_site_symmetry_1
_geom_torsion_site_symmetry_2
_geom_torsion_site_symmetry_3
_geom_torsion_site_symmetry_4
C4 S1 C6 C9 179.20(17) no . . . .
C4 S1 C6 C23 -0.44(15) no . . . 2_666
C6 S1 C4 C4 0.37(14) no . . . 2_666
C6 S1 C4 C23 -179.90(19) no . . . .
C2 C1 C7 C3 179.28(18) no 2_566 . . .
C2 C1 C7 C8 -2.4(4) no 2_566 . . .
C7 C1 C2 F2 -1.1(3) no . . 2_566 2_566
C7 C1 C2 C22 179.98(19) no . . 2_566 2_566
C2 C1 C22 F1 178.80(17) no 2_566 . . .
C2 C1 C22 C2 -0.3(3) no 2_566 . . .
C22 C1 C2 F2 179.21(17) no . . 2_566 2_566
C22 C1 C2 C22 0.3(3) no . . 2_566 2_566
C7 C1 C22 F1 -0.9(3) no . . . .
C7 C1 C22 C2 -179.98(19) no . . . .
C22 C1 C7 C3 -1.1(4) no . . . .
C22 C1 C7 C8 177.22(18) no . . . .
F2 C2 C22 F1 0.1(3) no . . . .
F2 C2 C22 C1 179.22(17) no . . . .
C1 C2 C22 F1 -178.77(18) no 2_566 . . .
C1 C2 C22 C1 0.3(4) no 2_566 . . .
S1 C4 C4 S1 -180(151586) no . . 2_666 2_666
S1 C4 C4 C23 -0.2(3) no . . 2_666 2_666
S1 C4 C23 C5 -0.3(4) no . . . .
S1 C4 C23 C6 -179.61(15) no . . . 2_666
C4 C4 C23 C5 179.38(19) no 2_666 . . .
C4 C4 C23 C6 0.1(3) no 2_666 . . 2_666
C23 C4 C4 S1 0.2(3) no . . 2_666 2_666
C23 C4 C4 C23 -180(209575) no . . 2_666 2_666
C12 C5 C23 C4 -179.1(2) no . . . .
C12 C5 C23 C6 0.1(3) no . . . 2_666
C23 C5 C12 C11 0.3(4) no . . . 2_666
S1 C6 C9 C11 -179.25(14) no . . . .
S1 C6 C23 C4 0.4(2) no . . 2_666 2_666
S1 C6 C23 C5 179.76(13) no . . 2_666 2_666
C9 C6 C23 C4 -179.27(18) no . . 2_666 2_666
C9 C6 C23 C5 0.1(3) no . . 2_666 2_666
C23 C6 C9 C11 0.4(4) no 2_666 . . .
C6 C9 C11 C12 -0.8(4) no . . . 2_666
C6 C9 C11 C14 179.89(19) no . . . .
C9 C11 C12 C5 0.7(4) no . . 2_666 2_666
C9 C11 C14 C16 100.4(3) no . . . .
C12 C11 C14 C16 -78.9(3) no 2_666 . . .
C14 C11 C12 C5 -179.9(3) no . . 2_666 2_666
C11 C14 C16 C15 -77.5(4) no . . . .
C16 C15 C17 C19 170.2(4) no . . . .
C17 C15 C16 C14 -178.1(4) no . . . .
C15 C17 C19 C18 -179.4(4) no . . . .
C19 C18 C20 C21 178.2(4) no . . . .
C20 C18 C19 C17 -178.9(4) no . . . .
